data_4504403
loop_
_publ_author_name
'Imai, Yoshitane'
'Kawaguchi, Kakuhiro'
'Murata, Katuzo'
'Sato, Tomohiro'
'Kuroda, Reiko'
'Matsubara, Yoshio'

_publ_section_title
;
 Tunable Two-Component Host System with Multiple Chiral Points Composed of
 Cyclohexanediamine and 1,1&#x2018;-Binaphthyl-2,2&#x2018;-dicarboxylic
 Acid
;
_journal_issue 9
_journal_name_full 'Crystal Growth &amp; Design'
_journal_page_first 1676
_journal_paper_doi 10.1021/cg070507m
_journal_volume 7
_journal_year 2007
_chemical_formula_sum 'C30 H36 N2 O6'
_chemical_formula_weight 520.61
_chemical_name_systematic
; 
 ? 
;
_space_group_IT_number 19
_symmetry_cell_setting orthorhombic
_symmetry_space_group_name_Hall 'P 2ac 2ab'
_symmetry_space_group_name_H-M 'P 21 21 21'
_atom_sites_solution_hydrogens geom
_atom_sites_solution_primary direct
_atom_sites_solution_secondary difmap
_audit_creation_method SHELXL-97
_cell_angle_alpha 90.00
_cell_angle_beta 90.00
_cell_angle_gamma 90.00
_cell_formula_units_Z 4
_cell_length_a 8.8746(5)
_cell_length_b 10.4445(6)
_cell_length_c 28.2830(15)
_cell_measurement_reflns_used 5552
_cell_measurement_temperature 120(2)
_cell_measurement_theta_max 27.87
_cell_measurement_theta_min 1.44
_cell_volume 2621.6(3)
_computing_cell_refinement 'Bruker SAINT'
_computing_data_collection 'Bruker SMART'
_computing_data_reduction 'Bruker SAINT'
_computing_structure_refinement 'SHELXL-97 (Sheldrick, 1997)'
_computing_structure_solution 'SHELXS-97 (Sheldrick, 1997)'
_diffrn_ambient_temperature 120(2)
_diffrn_measured_fraction_theta_full 0.982
_diffrn_measured_fraction_theta_max 0.982
_diffrn_measurement_device_type 'CCD area detector'
_diffrn_measurement_method '\w scans'
_diffrn_radiation_monochromator graphite
_diffrn_radiation_source 'fine-focus sealed tube'
_diffrn_radiation_type MoK\a
_diffrn_radiation_wavelength 0.71073
_diffrn_reflns_av_R_equivalents 0.0291
_diffrn_reflns_av_sigmaI/netI 0.0389
_diffrn_reflns_limit_h_max 11
_diffrn_reflns_limit_h_min -11
_diffrn_reflns_limit_k_max 13
_diffrn_reflns_limit_k_min -11
_diffrn_reflns_limit_l_max 36
_diffrn_reflns_limit_l_min -29
_diffrn_reflns_number 16376
_diffrn_reflns_theta_full 27.87
_diffrn_reflns_theta_max 27.87
_diffrn_reflns_theta_min 1.44
_exptl_absorpt_coefficient_mu 0.092
_exptl_absorpt_correction_T_max 0.9909
_exptl_absorpt_correction_T_min 0.9555
_exptl_absorpt_correction_type empirical
_exptl_absorpt_process_details 'Bruker SADABS'
_exptl_crystal_colour colorless
_exptl_crystal_density_diffrn 1.319
_exptl_crystal_density_method 'not measured'
_exptl_crystal_description plate
_exptl_crystal_F_000 1112
_exptl_crystal_size_max 0.50
_exptl_crystal_size_mid 0.40
_exptl_crystal_size_min 0.10
_refine_diff_density_max 0.311
_refine_diff_density_min -0.267
_refine_diff_density_rms 0.070
_refine_ls_abs_structure_details 'Flack H D (1983), Acta Cryst. A39, 876-881'
_refine_ls_abs_structure_Flack -0.5(8)
_refine_ls_extinction_method none
_refine_ls_goodness_of_fit_ref 1.067
_refine_ls_hydrogen_treatment mixed
_refine_ls_matrix_type full
_refine_ls_number_parameters 355
_refine_ls_number_reflns 6007
_refine_ls_number_restraints 0
_refine_ls_restrained_S_all 1.067
_refine_ls_R_factor_all 0.0485
_refine_ls_R_factor_gt 0.0443
_refine_ls_shift/su_max 0.002
_refine_ls_shift/su_mean 0.000
_refine_ls_structure_factor_coef Fsqd
_refine_ls_weighting_details 'calc w=1/[\s^2^(Fo^2^)+(0.0662P)^2^+0.2538P] where P=(Fo^2^+2Fc^2^)/3'
_refine_ls_weighting_scheme calc
_refine_ls_wR_factor_gt 0.1091
_refine_ls_wR_factor_ref 0.1118
_reflns_number_gt 5552
_reflns_number_total 6007
_reflns_threshold_expression >2sigma(I)
_cod_data_source_file cg070507m-file001.cif
_cod_data_source_block imai74_2
_cod_depositor_comments
;
The following automatic conversions were performed:

'_symmetry_cell_setting' value 'Orthorhombic' changed to
'orthorhombic' according to
/home/saulius/struct/CIF-dictionaries/cif_core.dic dictionary named
'cif_core.dic' version 2.4.1 from 2010-06-29.

Automatic conversion script
Id: cif_fix_values 1715 2011-07-08 13:25:40Z adriana 
;
_cod_original_sg_symbol_H-M P2(1)2(1)2(1)
_cod_database_code 4504403

loop_
_symmetry_equiv_pos_as_xyz
'x, y, z'
'-x+1/2, -y, z+1/2'
'-x, y+1/2, -z+1/2'
'x+1/2, -y+1/2, -z'

loop_
_atom_site_label
_atom_site_type_symbol
_atom_site_fract_x
_atom_site_fract_y
_atom_site_fract_z
_atom_site_U_iso_or_equiv
_atom_site_adp_type
_atom_site_occupancy
_atom_site_symmetry_multiplicity
_atom_site_calc_flag
_atom_site_refinement_flags
C1 C 0.75964(19) -0.02844(16) 0.12387(6) 0.0138(3) Uani 1 1 d .
C2 C 0.73676(19) -0.03934(16) 0.07594(6) 0.0144(3) Uani 1 1 d .
C3 C 0.7942(2) -0.14581(17) 0.05067(6) 0.0181(4) Uani 1 1 d .
H3 H 0.7790 -0.1509 0.0175 0.022 Uiso 1 1 calc R
C4 C 0.8711(2) -0.24132(17) 0.07324(7) 0.0190(4) Uani 1 1 d .
H4 H 0.9059 -0.3133 0.0559 0.023 Uiso 1 1 calc R
C5 C 0.9783(2) -0.33080(18) 0.14674(7) 0.0225(4) Uani 1 1 d .
H5 H 1.0131 -0.4037 0.1299 0.027 Uiso 1 1 calc R
C6 C 1.0052(2) -0.32151(19) 0.19397(7) 0.0244(4) Uani 1 1 d .
H6 H 1.0586 -0.3878 0.2097 0.029 Uiso 1 1 calc R
C7 C 0.9546(2) -0.2142(2) 0.21979(7) 0.0219(4) Uani 1 1 d .
H7 H 0.9745 -0.2082 0.2527 0.026 Uiso 1 1 calc R
C8 C 0.8766(2) -0.11845(18) 0.19723(6) 0.0182(4) Uani 1 1 d .
H8 H 0.8427 -0.0466 0.2149 0.022 Uiso 1 1 calc R
C9 C 0.84540(19) -0.12466(17) 0.14806(6) 0.0151(3) Uani 1 1 d .
C10 C 0.8989(2) -0.23317(17) 0.12233(6) 0.0175(4) Uani 1 1 d .
C2A C 0.6498(2) 0.05962(17) 0.04818(6) 0.0154(3) Uani 1 1 d .
O2 O 0.53937(14) 0.11289(12) 0.06720(4) 0.0180(3) Uani 1 1 d .
O3 O 0.69064(14) 0.07788(13) 0.00563(4) 0.0189(3) Uani 1 1 d .
C11 C 0.69957(19) 0.07994(16) 0.15292(6) 0.0144(3) Uani 1 1 d .
C12 C 0.78244(19) 0.18873(16) 0.16111(6) 0.0151(3) Uani 1 1 d .
C13 C 0.7331(2) 0.28104(18) 0.19437(6) 0.0183(4) Uani 1 1 d .
H13 H 0.7935 0.3544 0.2004 0.022 Uiso 1 1 calc R
C14 C 0.5998(2) 0.26595(19) 0.21786(6) 0.0203(4) Uani 1 1 d .
H14 H 0.5689 0.3279 0.2405 0.024 Uiso 1 1 calc R
C15 C 0.3634(2) 0.14528(19) 0.22979(7) 0.0211(4) Uani 1 1 d .
H15 H 0.3312 0.2065 0.2525 0.025 Uiso 1 1 calc R
C16 C 0.2706(2) 0.04665(19) 0.21816(7) 0.0219(4) Uani 1 1 d .
H16 H 0.1731 0.0410 0.2319 0.026 Uiso 1 1 calc R
C17 C 0.3192(2) -0.04721(18) 0.18576(6) 0.0200(4) Uani 1 1 d .
H17 H 0.2540 -0.1159 0.1776 0.024 Uiso 1 1 calc R
C18 C 0.4598(2) -0.04001(17) 0.16593(6) 0.0177(4) Uani 1 1 d .
H18 H 0.4927 -0.1056 0.1451 0.021 Uiso 1 1 calc R
C19 C 0.55699(19) 0.06412(17) 0.17613(6) 0.0152(3) Uani 1 1 d .
C20 C 0.5075(2) 0.15839(18) 0.20868(6) 0.0176(4) Uani 1 1 d .
C12A C 0.9276(2) 0.21677(17) 0.13484(6) 0.0171(4) Uani 1 1 d .
O12 O 0.92892(15) 0.20462(13) 0.09097(4) 0.0220(3) Uani 1 1 d .
O13 O 1.03712(15) 0.25509(15) 0.15964(5) 0.0261(3) Uani 1 1 d .
C21 C 0.32849(19) 0.39657(17) 0.10221(6) 0.0157(3) Uani 1 1 d .
H21 H 0.2507 0.4427 0.0831 0.019 Uiso 1 1 calc R
C22 C 0.47956(19) 0.40549(16) 0.07631(6) 0.0158(3) Uani 1 1 d .
H22 H 0.5564 0.3575 0.0951 0.019 Uiso 1 1 calc R
C23 C 0.5303(2) 0.54357(17) 0.07249(7) 0.0223(4) Uani 1 1 d .
H23A H 0.4574 0.5921 0.0530 0.027 Uiso 1 1 calc R
H23B H 0.6296 0.5471 0.0566 0.027 Uiso 1 1 calc R
C24 C 0.5422(2) 0.60516(19) 0.12112(7) 0.0250(4) Uani 1 1 d .
H24A H 0.5723 0.6959 0.1176 0.030 Uiso 1 1 calc R
H24B H 0.6210 0.5609 0.1398 0.030 Uiso 1 1 calc R
C25 C 0.3920(2) 0.59759(18) 0.14735(7) 0.0228(4) Uani 1 1 d .
H25A H 0.4040 0.6335 0.1795 0.027 Uiso 1 1 calc R
H25B H 0.3158 0.6494 0.1304 0.027 Uiso 1 1 calc R
C26 C 0.3381(2) 0.45961(18) 0.15079(6) 0.0201(4) Uani 1 1 d .
H26A H 0.2376 0.4577 0.1659 0.024 Uiso 1 1 calc R
H26B H 0.4084 0.4104 0.1710 0.024 Uiso 1 1 calc R
N21 N 0.27987(18) 0.26092(14) 0.10794(5) 0.0183(3) Uani 1 1 d .
H21A H 0.3549 0.2153 0.1220 0.027 Uiso 1 1 calc R
H21B H 0.2592 0.2268 0.0791 0.027 Uiso 1 1 calc R
H21C H 0.1958 0.2578 0.1263 0.027 Uiso 1 1 calc R
N22 N 0.46753(17) 0.34418(14) 0.02872(5) 0.0164(3) Uani 1 1 d .
H22A H 0.3784 0.3664 0.0151 0.025 Uiso 1 1 calc R
H22B H 0.4720 0.2576 0.0319 0.025 Uiso 1 1 calc R
H22C H 0.5450 0.3712 0.0101 0.025 Uiso 1 1 calc R
O31 O 0.21047(14) 0.09285(12) 0.02916(4) 0.0193(3) Uani 1 1 d .
H31 H 0.2823 0.0756 0.0109 0.029 Uiso 1 1 calc R
C32 C 0.1876(3) -0.0117(2) 0.06125(8) 0.0302(5) Uani 1 1 d .
H32A H 0.0779 -0.0239 0.0657 0.036 Uiso 1 1 calc R
H32B H 0.2310 0.0118 0.0923 0.036 Uiso 1 1 calc R
C33 C 0.2536(3) -0.1338(2) 0.04622(9) 0.0418(6) Uani 1 1 d .
H33A H 0.2077 -0.1606 0.0163 0.063 Uiso 1 1 calc R
H33B H 0.2346 -0.1990 0.0704 0.063 Uiso 1 1 calc R
H33C H 0.3625 -0.1234 0.0419 0.063 Uiso 1 1 calc R
O41 O 0.41922(17) 0.07343(15) -0.03950(5) 0.0240(3) Uani 1 1 d .
H41A H 0.418(4) 0.138(3) -0.0582(10) 0.051(8) Uiso 1 1 d .
H41B H 0.506(4) 0.071(3) -0.0289(10) 0.049(8) Uiso 1 1 d .

loop_
_atom_site_aniso_label
_atom_site_aniso_U_11
_atom_site_aniso_U_22
_atom_site_aniso_U_33
_atom_site_aniso_U_23
_atom_site_aniso_U_13
_atom_site_aniso_U_12
C1 0.0096(7) 0.0156(8) 0.0161(8) 0.0002(6) 0.0020(6) -0.0021(6)
C2 0.0114(8) 0.0162(8) 0.0157(8) -0.0002(7) 0.0016(6) -0.0009(6)
C3 0.0195(9) 0.0192(9) 0.0157(8) -0.0021(7) 0.0024(7) -0.0015(7)
C4 0.0171(9) 0.0157(8) 0.0241(9) -0.0048(7) 0.0045(7) 0.0002(7)
C5 0.0156(9) 0.0194(9) 0.0324(10) 0.0050(8) 0.0044(8) 0.0030(7)
C6 0.0155(9) 0.0258(10) 0.0319(10) 0.0134(8) 0.0014(8) 0.0032(7)
C7 0.0149(8) 0.0308(10) 0.0199(9) 0.0082(8) -0.0003(7) -0.0028(8)
C8 0.0151(8) 0.0215(9) 0.0179(9) 0.0018(7) 0.0022(7) -0.0019(7)
C9 0.0105(8) 0.0162(8) 0.0187(8) 0.0025(7) 0.0018(6) -0.0019(6)
C10 0.0132(8) 0.0169(8) 0.0226(9) 0.0033(7) 0.0025(7) -0.0012(7)
C2A 0.0162(8) 0.0151(8) 0.0151(8) 0.0001(7) -0.0013(6) -0.0024(7)
O2 0.0188(6) 0.0192(6) 0.0161(6) 0.0016(5) 0.0012(5) 0.0044(5)
O3 0.0178(6) 0.0250(7) 0.0139(6) 0.0031(5) 0.0007(5) 0.0008(5)
C11 0.0153(8) 0.0172(8) 0.0107(7) 0.0011(7) -0.0010(6) 0.0026(7)
C12 0.0146(8) 0.0185(8) 0.0124(8) 0.0019(7) -0.0007(6) 0.0004(7)
C13 0.0183(9) 0.0200(8) 0.0167(8) -0.0039(7) -0.0033(7) -0.0001(7)
C14 0.0204(9) 0.0236(9) 0.0169(9) -0.0067(7) -0.0016(7) 0.0043(7)
C15 0.0212(9) 0.0258(10) 0.0164(9) -0.0013(7) 0.0048(7) 0.0064(8)
C16 0.0166(9) 0.0293(10) 0.0198(9) 0.0059(8) 0.0052(7) 0.0022(8)
C17 0.0179(9) 0.0212(9) 0.0209(9) 0.0042(7) 0.0001(7) -0.0004(7)
C18 0.0191(9) 0.0182(8) 0.0157(8) 0.0020(7) 0.0001(7) 0.0015(7)
C19 0.0151(8) 0.0194(8) 0.0113(8) 0.0038(7) -0.0011(6) 0.0027(7)
C20 0.0162(8) 0.0230(9) 0.0135(8) 0.0011(7) -0.0015(6) 0.0029(7)
C12A 0.0190(9) 0.0138(8) 0.0185(9) -0.0003(7) 0.0036(7) -0.0026(7)
O12 0.0256(7) 0.0237(7) 0.0167(6) -0.0007(5) 0.0025(5) -0.0037(6)
O13 0.0174(6) 0.0406(8) 0.0202(7) -0.0057(6) 0.0034(5) -0.0088(6)
C21 0.0130(8) 0.0178(8) 0.0163(8) -0.0009(7) 0.0006(6) -0.0013(7)
C22 0.0137(8) 0.0160(8) 0.0177(8) -0.0008(7) 0.0010(6) -0.0003(6)
C23 0.0203(9) 0.0189(9) 0.0278(10) -0.0018(8) 0.0072(8) -0.0050(7)
C24 0.0200(9) 0.0199(9) 0.0352(11) -0.0079(8) 0.0031(8) -0.0044(8)
C25 0.0242(10) 0.0212(10) 0.0230(10) -0.0066(8) 0.0004(7) 0.0001(8)
C26 0.0196(9) 0.0239(9) 0.0168(9) -0.0028(7) 0.0000(7) -0.0002(7)
N21 0.0167(7) 0.0217(8) 0.0166(7) -0.0010(6) 0.0004(6) -0.0048(6)
N22 0.0138(7) 0.0170(7) 0.0185(7) 0.0000(6) 0.0027(6) 0.0009(6)
O31 0.0180(6) 0.0203(6) 0.0198(6) 0.0025(5) -0.0006(5) -0.0004(5)
C32 0.0363(12) 0.0230(10) 0.0313(11) 0.0045(9) 0.0077(9) -0.0003(9)
C33 0.0617(17) 0.0267(11) 0.0370(13) 0.0095(10) 0.0158(12) 0.0133(11)
O41 0.0234(8) 0.0278(8) 0.0207(7) 0.0044(6) -0.0051(6) -0.0028(6)

loop_
_atom_type_symbol
_atom_type_description
_atom_type_scat_dispersion_real
_atom_type_scat_dispersion_imag
_atom_type_scat_source
C C 0.0033 0.0016 'International Tables Vol C Tables 4.2.6.8 and 6.1.1.4'
H H 0.0000 0.0000 'International Tables Vol C Tables 4.2.6.8 and 6.1.1.4'
N N 0.0061 0.0033 'International Tables Vol C Tables 4.2.6.8 and 6.1.1.4'
O O 0.0106 0.0060 'International Tables Vol C Tables 4.2.6.8 and 6.1.1.4'

loop_
_geom_angle_atom_site_label_1
_geom_angle_atom_site_label_2
_geom_angle_atom_site_label_3
_geom_angle
C2 C1 C9 119.37(16)
C2 C1 C11 123.44(15)
C9 C1 C11 117.18(15)
C1 C2 C3 120.61(16)
C1 C2 C2A 122.09(15)
C3 C2 C2A 117.29(15)
C4 C3 C2 121.10(17)
C3 C4 C10 120.15(17)
C6 C5 C10 120.92(18)
C5 C6 C7 120.59(18)
C8 C7 C6 119.89(17)
C7 C8 C9 121.33(18)
C8 C9 C10 118.09(16)
C8 C9 C1 122.60(16)
C10 C9 C1 119.29(16)
C4 C10 C5 121.45(17)
C4 C10 C9 119.38(16)
C5 C10 C9 119.17(17)
O2 C2A O3 124.39(16)
O2 C2A C2 118.82(15)
O3 C2A C2 116.69(15)
C12 C11 C19 119.37(15)
C12 C11 C1 121.85(15)
C19 C11 C1 118.55(15)
C11 C12 C13 120.65(16)
C11 C12 C12A 122.17(15)
C13 C12 C12A 117.18(15)
C14 C13 C12 120.81(17)
C13 C14 C20 120.25(17)
C16 C15 C20 121.19(17)
C15 C16 C17 119.92(17)
C18 C17 C16 120.43(18)
C17 C18 C19 120.85(17)
C18 C19 C20 118.48(16)
C18 C19 C11 122.11(16)
C20 C19 C11 119.34(16)
C14 C20 C19 119.46(16)
C14 C20 C15 121.43(17)
C19 C20 C15 119.05(17)
O12 C12A O13 125.25(17)
O12 C12A C12 118.42(16)
O13 C12A C12 116.28(15)
N21 C21 C26 109.17(14)
N21 C21 C22 111.33(14)
C26 C21 C22 110.83(14)
N22 C22 C23 111.41(14)
N22 C22 C21 110.02(13)
C23 C22 C21 110.65(14)
C22 C23 C24 111.01(15)
C23 C24 C25 110.88(16)
C26 C25 C24 110.76(16)
C25 C26 C21 111.64(15)
O31 C32 C33 114.99(17)

loop_
_geom_bond_atom_site_label_1
_geom_bond_atom_site_label_2
_geom_bond_distance
C1 C2 1.375(2)
C1 C9 1.434(2)
C1 C11 1.497(2)
C2 C3 1.417(2)
C2 C2A 1.510(2)
C3 C4 1.367(3)
C4 C10 1.413(3)
C5 C6 1.361(3)
C5 C10 1.419(3)
C6 C7 1.411(3)
C7 C8 1.374(3)
C8 C9 1.420(2)
C9 C10 1.428(3)
C2A O2 1.249(2)
C2A O3 1.271(2)
C11 C12 1.373(2)
C11 C19 1.435(2)
C12 C13 1.416(2)
C12 C12A 1.516(2)
C13 C14 1.366(3)
C14 C20 1.414(3)
C15 C16 1.360(3)
C15 C20 1.418(3)
C16 C17 1.410(3)
C17 C18 1.371(3)
C18 C19 1.418(3)
C19 C20 1.418(2)
C12A O12 1.247(2)
C12A O13 1.264(2)
C21 N21 1.490(2)
C21 C26 1.526(2)
C21 C22 1.531(2)
C22 N22 1.494(2)
C22 C23 1.515(2)
C23 C24 1.522(3)
C24 C25 1.528(3)
C25 C26 1.522(3)
O31 C32 1.434(2)
C32 C33 1.466(3)
